data_1518806
loop_
_publ_author_name
'Irene Mendoza'
'Natalia Curado'
'Mario Carrasco'
'Eleuterio Alvarez'
'Riccardo Peloso'
'Amor Rodriguez'
'Ernesto Carmona'

_publ_section_title
;
 Synthesis and structure of mixed carboxylate-aminopyridinate and
 -amidinate complexes of dimolybdenum and ditungsten
;
_journal_name_full 'Inorganica Chimica Acta'
_journal_page_first 120
_journal_page_last 128
_journal_volume 424
_journal_year 2015
_chemical_formula_moiety 'C35 H43 F9 Mo2 N2 O7, 2(C4 H8 O)'
_chemical_formula_sum 'C43 H59 F9 Mo2 N2 O9'
_chemical_formula_weight 1110.80
_space_group_IT_number 60
_symmetry_cell_setting orthorhombic
_symmetry_space_group_name_Hall '-P 2n 2ab'
_symmetry_space_group_name_H-M 'P b c n'
_atom_sites_solution_hydrogens geom
_atom_sites_solution_primary direct
_atom_sites_solution_secondary difmap
_cell_angle_alpha 90.00
_cell_angle_beta 90.00
_cell_angle_gamma 90.00
_cell_formula_units_Z 8
_cell_length_a 32.864(4)
_cell_length_b 16.0484(18)
_cell_length_c 18.474(2)
_cell_measurement_reflns_used 9925
_cell_measurement_temperature 173(2)
_cell_measurement_theta_max 28.96
_cell_measurement_theta_min 2.48
_cell_volume 9743.5(19)
_computing_cell_refinement 'APEX2 Software Suite (Bruker, 2007)'
_computing_data_collection 'APEX2 Software Suite (Bruker, 2007)'
_computing_data_reduction 'APEX2 Software Suite (Bruker, 2007)'
_computing_molecular_graphics 'SHELXTL (Sheldrick, 2008)'
_computing_publication_material 'SHELXTL and publCIF (Westrip, 2010)'
_computing_structure_refinement 'SHELXL97 (Sheldrick, 2008)'
_computing_structure_solution 'SIR2002 (Burla et al., 2003)'
_diffrn_ambient_temperature 173(2)
_diffrn_detector_area_resol_mean 8.26
_diffrn_measured_fraction_theta_full 0.999
_diffrn_measured_fraction_theta_max 0.999
_diffrn_measurement_device_type
;
 Bruker-Nonius X8kappa APEX II CCD area detector
;
_diffrn_measurement_method 'phi and omega scans with narrow frames'
_diffrn_radiation_monochromator graphite
_diffrn_radiation_source 'fine-focus sealed tube'
_diffrn_radiation_type MoK\a
_diffrn_radiation_wavelength 0.71073
_diffrn_reflns_av_R_equivalents 0.0951
_diffrn_reflns_av_sigmaI/netI 0.0472
_diffrn_reflns_limit_h_max 39
_diffrn_reflns_limit_h_min -39
_diffrn_reflns_limit_k_max 19
_diffrn_reflns_limit_k_min -19
_diffrn_reflns_limit_l_max 12
_diffrn_reflns_limit_l_min -22
_diffrn_reflns_number 88692
_diffrn_reflns_theta_full 25.25
_diffrn_reflns_theta_max 25.25
_diffrn_reflns_theta_min 2.09
_diffrn_standards_decay_% 0
_exptl_absorpt_coefficient_mu 0.602
_exptl_absorpt_correction_T_max 0.9423
_exptl_absorpt_correction_T_min 0.8892
_exptl_absorpt_correction_type multi-scan
_exptl_absorpt_process_details
;
program SADABS, Bruker (2001).
;
_exptl_crystal_colour yellow
_exptl_crystal_density_diffrn 1.514
_exptl_crystal_density_method 'not measured'
_exptl_crystal_description prism
_exptl_crystal_F_000 4544
_exptl_crystal_size_max 0.20
_exptl_crystal_size_mid 0.12
_exptl_crystal_size_min 0.10
_refine_diff_density_max 1.374
_refine_diff_density_min -2.508
_refine_diff_density_rms 0.148
_refine_ls_extinction_method none
_refine_ls_goodness_of_fit_ref 1.076
_refine_ls_hydrogen_treatment constr
_refine_ls_matrix_type full
_refine_ls_number_parameters 711
_refine_ls_number_reflns 8820
_refine_ls_number_restraints 780
_refine_ls_restrained_S_all 1.121
_refine_ls_R_factor_all 0.0826
_refine_ls_R_factor_gt 0.0628
_refine_ls_shift/su_max 0.002
_refine_ls_shift/su_mean 0.000
_refine_ls_structure_factor_coef Fsqd
_refine_ls_weighting_details 'calc w=1/[\s^2^(Fo^2^)+(0.1079P)^2^+14.6801P] where P=(Fo^2^+2Fc^2^)/3'
_refine_ls_weighting_scheme calc
_refine_ls_wR_factor_gt 0.1615
_refine_ls_wR_factor_ref 0.1754
_reflns_number_gt 6842
_reflns_number_total 8820
_reflns_threshold_expression >2sigma(I)
_cod_data_source_file ICA-2015-424-120-128-8.cif
_cod_data_source_block 5
_cod_depositor_comments
;
The following automatic conversions were performed:

'_symmetry_cell_setting' value 'Orthorhombic' changed to
'orthorhombic' according to the built-in table from CIF Core
dictionary named 'cif_core.dic' version 2.4.1 from 2010-06-29.

Automatic conversion script
Id: cif_fix_values 2827 2014-09-09 07:05:25Z andrius 
;
_cod_original_cell_volume 9743.8(19)
_cod_database_code 1518806

loop_
_symmetry_equiv_pos_as_xyz
'x, y, z'
'-x+1/2, -y+1/2, z+1/2'
'-x, y, -z+1/2'
'x+1/2, -y+1/2, -z'
'-x, -y, -z'
'x-1/2, y-1/2, -z-1/2'
'x, -y, z-1/2'
'-x-1/2, y-1/2, z'

loop_
_atom_site_label
_atom_site_type_symbol
_atom_site_fract_x
_atom_site_fract_y
_atom_site_fract_z
_atom_site_U_iso_or_equiv
_atom_site_adp_type
_atom_site_occupancy
_atom_site_symmetry_multiplicity
_atom_site_calc_flag
_atom_site_refinement_flags
_atom_site_disorder_assembly
_atom_site_disorder_group
Mo1 Mo 0.612803(13) 0.86045(2) 0.57538(2) 0.02581(15) Uani 1 1 d . . .
Mo2 Mo 0.630035(13) 0.87310(2) 0.46565(2) 0.02478(15) Uani 1 1 d . A .
F1 F 0.49274(11) 0.9295(2) 0.3998(2) 0.0590(10) Uani 1 1 d DU A .
F2 F 0.47494(10) 0.9203(2) 0.5104(2) 0.0555(9) Uani 1 1 d DU A .
F3 F 0.48479(11) 0.8098(2) 0.4477(2) 0.0595(10) Uani 1 1 d DU A .
F4 F 0.61286(16) 1.1698(3) 0.4930(3) 0.0900(14) Uani 1 1 d DU A .
F5 F 0.66673(15) 1.1493(3) 0.5512(3) 0.0905(15) Uani 1 1 d DU A .
F6 F 0.61129(15) 1.1562(2) 0.6049(3) 0.0842(14) Uani 1 1 d DU A .
F7 F 0.76741(13) 0.9110(3) 0.5380(3) 0.0857(14) Uani 1 1 d DU A .
F8 F 0.75899(12) 0.7917(3) 0.5816(3) 0.0771(12) Uani 1 1 d DU A .
F9 F 0.75037(12) 0.8966(3) 0.6481(2) 0.0787(13) Uani 1 1 d DU A .
O1 O 0.55011(10) 0.87245(18) 0.54737(19) 0.0287(8) Uani 1 1 d . A .
O2 O 0.56874(10) 0.8871(2) 0.43234(18) 0.0284(7) Uani 1 1 d . . .
O3 O 0.61452(11) 0.9946(2) 0.5903(2) 0.0361(9) Uani 1 1 d . A .
O4 O 0.63268(11) 1.0075(2) 0.47501(19) 0.0352(8) Uani 1 1 d . . .
O5 O 0.67423(11) 0.86140(19) 0.61066(19) 0.0314(8) Uani 1 1 d . A .
O6 O 0.69250(10) 0.87360(19) 0.4956(2) 0.0318(8) Uani 1 1 d . . .
N1 N 0.61160(12) 0.7294(2) 0.5680(2) 0.0267(9) Uani 1 1 d . A .
N2 N 0.62991(11) 0.7432(2) 0.4491(2) 0.0258(9) Uani 1 1 d . . .
C1 C 0.62077(13) 0.6955(3) 0.5052(3) 0.0274(10) Uani 1 1 d . A .
H1 H 0.6208 0.6366 0.5001 0.033 Uiso 1 1 calc R . .
C2 C 0.60105(16) 0.6730(3) 0.6257(3) 0.0331(12) Uani 1 1 d . . .
C3 C 0.63167(19) 0.6449(3) 0.6726(3) 0.0395(13) Uani 1 1 d . A .
C4 C 0.6200(2) 0.5928(4) 0.7287(3) 0.0551(17) Uani 1 1 d . . .
H4 H 0.6402 0.5733 0.7615 0.066 Uiso 1 1 calc R A .
C5 C 0.5809(2) 0.5687(4) 0.7385(4) 0.0601(19) Uani 1 1 d . A .
H5 H 0.5739 0.5332 0.7777 0.072 Uiso 1 1 calc R . .
C6 C 0.5513(2) 0.5959(4) 0.6914(4) 0.0578(18) Uani 1 1 d . . .
H6 H 0.5240 0.5781 0.6980 0.069 Uiso 1 1 calc R A .
C7 C 0.56070(17) 0.6489(3) 0.6344(3) 0.0374(12) Uani 1 1 d . A .
C8 C 0.67626(18) 0.6650(3) 0.6619(3) 0.0456(14) Uani 1 1 d . . .
H8 H 0.6784 0.7040 0.6199 0.055 Uiso 1 1 calc R A .
C9 C 0.6951(3) 0.7077(5) 0.7269(4) 0.074(2) Uani 1 1 d . A .
H9A H 0.6799 0.7587 0.7379 0.111 Uiso 1 1 calc R . .
H9B H 0.7235 0.7218 0.7162 0.111 Uiso 1 1 calc R . .
H9C H 0.6941 0.6702 0.7687 0.111 Uiso 1 1 calc R . .
C10 C 0.6995(2) 0.5858(4) 0.6423(4) 0.0621(18) Uani 1 1 d . A .
H10A H 0.6973 0.5456 0.6820 0.093 Uiso 1 1 calc R . .
H10B H 0.7283 0.5995 0.6342 0.093 Uiso 1 1 calc R . .
H10C H 0.6880 0.5617 0.5981 0.093 Uiso 1 1 calc R . .
C11 C 0.52742(17) 0.6755(3) 0.5840(3) 0.0444(14) Uani 1 1 d . . .
H11 H 0.5396 0.7151 0.5483 0.053 Uiso 1 1 calc R A .
C12 C 0.5107(2) 0.6003(4) 0.5407(5) 0.068(2) Uani 1 1 d . A .
H12A H 0.5332 0.5716 0.5165 0.103 Uiso 1 1 calc R . .
H12B H 0.4912 0.6201 0.5043 0.103 Uiso 1 1 calc R . .
H12C H 0.4970 0.5616 0.5738 0.103 Uiso 1 1 calc R . .
C13 C 0.4934(2) 0.7213(4) 0.6225(4) 0.068(2) Uani 1 1 d . A .
H13A H 0.4815 0.6850 0.6595 0.102 Uiso 1 1 calc R . .
H13B H 0.4724 0.7370 0.5874 0.102 Uiso 1 1 calc R . .
H13C H 0.5043 0.7716 0.6455 0.102 Uiso 1 1 calc R . .
C14 C 0.63982(15) 0.7029(3) 0.3817(3) 0.0288(11) Uani 1 1 d . A .
C15 C 0.68032(16) 0.6796(3) 0.3689(3) 0.0351(12) Uani 1 1 d . . .
C16 C 0.6889(2) 0.6445(4) 0.3017(4) 0.0486(15) Uani 1 1 d . A .
H16 H 0.7162 0.6292 0.2912 0.058 Uiso 1 1 calc R . .
C17 C 0.6601(2) 0.6311(4) 0.2508(3) 0.0506(16) Uani 1 1 d . . .
H17 H 0.6672 0.6070 0.2055 0.061 Uiso 1 1 calc R A .
C18 C 0.6202(2) 0.6528(4) 0.2654(4) 0.0511(16) Uani 1 1 d . A .
H18 H 0.5999 0.6432 0.2299 0.061 Uiso 1 1 calc R . .
C19 C 0.60936(16) 0.6885(3) 0.3311(3) 0.0378(13) Uani 1 1 d . . .
C20 C 0.71353(16) 0.6878(4) 0.4242(3) 0.0402(13) Uani 1 1 d . A .
H20 H 0.7020 0.7185 0.4666 0.048 Uiso 1 1 calc R . .
C21 C 0.7273(3) 0.6022(5) 0.4510(4) 0.075(2) Uani 1 1 d . . .
H21A H 0.7040 0.5724 0.4716 0.112 Uiso 1 1 calc R A .
H21B H 0.7483 0.6091 0.4882 0.112 Uiso 1 1 calc R . .
H21C H 0.7384 0.5702 0.4104 0.112 Uiso 1 1 calc R . .
C22 C 0.7496(2) 0.7382(5) 0.3957(4) 0.068(2) Uani 1 1 d . . .
H22A H 0.7614 0.7098 0.3537 0.102 Uiso 1 1 calc R A .
H22B H 0.7702 0.7434 0.4337 0.102 Uiso 1 1 calc R . .
H22C H 0.7403 0.7938 0.3813 0.102 Uiso 1 1 calc R . .
C23 C 0.56544(16) 0.7117(4) 0.3438(3) 0.0434(14) Uani 1 1 d . A .
H23 H 0.5635 0.7354 0.3937 0.052 Uiso 1 1 calc R . .
C24 C 0.5378(2) 0.6350(4) 0.3413(5) 0.069(2) Uani 1 1 d . . .
H24A H 0.5381 0.6113 0.2924 0.104 Uiso 1 1 calc R A .
H24B H 0.5100 0.6512 0.3541 0.104 Uiso 1 1 calc R . .
H24C H 0.5477 0.5933 0.3759 0.104 Uiso 1 1 calc R . .
C25 C 0.5510(2) 0.7782(4) 0.2918(4) 0.0609(18) Uani 1 1 d . . .
H25A H 0.5688 0.8271 0.2956 0.091 Uiso 1 1 calc R A .
H25B H 0.5230 0.7941 0.3040 0.091 Uiso 1 1 calc R . .
H25C H 0.5519 0.7565 0.2423 0.091 Uiso 1 1 calc R . .
C26 C 0.54316(15) 0.8835(3) 0.4821(3) 0.0304(11) Uani 1 1 d . A .
C27 C 0.49820(18) 0.8868(3) 0.4593(3) 0.0429(13) Uani 1 1 d D . .
C28 C 0.62480(16) 1.0353(3) 0.5363(3) 0.0354(12) Uani 1 1 d . A .
C29 C 0.62885(18) 1.1286(3) 0.5459(3) 0.0446(15) Uani 1 1 d D . .
C30 C 0.70011(17) 0.8683(3) 0.5612(3) 0.0333(12) Uani 1 1 d . A .
C31 C 0.74439(19) 0.8686(4) 0.5830(4) 0.0477(15) Uani 1 1 d D . .
O7A O 0.58396(16) 0.8758(3) 0.7020(3) 0.0656(10) Uani 0.50 1 d PDU A 1
C32A C 0.5563(4) 0.9363(8) 0.7275(7) 0.0722(16) Uani 0.50 1 d PDU A 1
H32A H 0.5281 0.9144 0.7296 0.087 Uiso 0.50 1 calc PR A 1
H32B H 0.5568 0.9875 0.6976 0.087 Uiso 0.50 1 calc PR A 1
C33A C 0.5730(5) 0.9508(9) 0.8001(7) 0.0737(16) Uani 0.50 1 d PDU A 1
H33A H 0.5949 0.9933 0.7981 0.088 Uiso 0.50 1 calc PR A 1
H33B H 0.5515 0.9707 0.8333 0.088 Uiso 0.50 1 calc PR A 1
C34A C 0.5893(7) 0.8717(8) 0.8250(8) 0.0714(17) Uani 0.50 1 d PDU A 1
H34A H 0.6178 0.8774 0.8414 0.086 Uiso 0.50 1 calc PR A 1
H34B H 0.5727 0.8484 0.8649 0.086 Uiso 0.50 1 calc PR A 1
C35A C 0.5865(5) 0.8204(7) 0.7604(5) 0.0674(16) Uani 0.50 1 d PDU A 1
H35A H 0.6109 0.7845 0.7557 0.081 Uiso 0.50 1 calc PR A 1
H35B H 0.5621 0.7845 0.7624 0.081 Uiso 0.50 1 calc PR A 1
O7B O 0.58396(16) 0.8758(3) 0.7020(3) 0.0656(10) Uani 0.50 1 d PDU A 2
C32B C 0.5675(5) 0.9541(6) 0.7214(7) 0.0717(16) Uani 0.50 1 d PDU A 2
H32C H 0.5447 0.9683 0.6886 0.086 Uiso 0.50 1 calc PR A 2
H32D H 0.5886 0.9979 0.7167 0.086 Uiso 0.50 1 calc PR A 2
C33B C 0.5531(4) 0.9502(10) 0.7958(7) 0.0752(18) Uani 0.50 1 d PDU A 2
H33C H 0.5536 1.0058 0.8191 0.090 Uiso 0.50 1 calc PR A 2
H33D H 0.5252 0.9271 0.7986 0.090 Uiso 0.50 1 calc PR A 2
C34B C 0.5826(6) 0.8944(11) 0.8281(7) 0.0724(17) Uani 0.50 1 d PDU A 2
H34C H 0.5692 0.8566 0.8632 0.087 Uiso 0.50 1 calc PR A 2
H34D H 0.6041 0.9263 0.8534 0.087 Uiso 0.50 1 calc PR A 2
C35B C 0.5997(5) 0.8472(9) 0.7679(4) 0.0677(16) Uani 0.50 1 d PDU A 2
H35C H 0.6297 0.8533 0.7678 0.081 Uiso 0.50 1 calc PR A 2
H35D H 0.5932 0.7874 0.7739 0.081 Uiso 0.50 1 calc PR A 2
O8A O 0.66352(13) 0.9148(3) 0.3436(2) 0.0553(9) Uani 0.50 1 d PDU A 1
C36A C 0.6598(6) 0.8886(10) 0.2715(4) 0.0566(15) Uani 0.50 1 d PDU A 1
H36A H 0.6310 0.8900 0.2560 0.068 Uiso 0.50 1 calc PR A 1
H36B H 0.6702 0.8311 0.2657 0.068 Uiso 0.50 1 calc PR A 1
C37A C 0.6840(4) 0.9470(9) 0.2293(8) 0.0592(16) Uani 0.50 1 d PDU A 1
H37A H 0.6678 0.9965 0.2155 0.071 Uiso 0.50 1 calc PR A 1
H37B H 0.6948 0.9202 0.1849 0.071 Uiso 0.50 1 calc PR A 1
C38A C 0.7170(4) 0.9696(9) 0.2788(7) 0.0596(16) Uani 0.50 1 d PDU A 1
H38A H 0.7395 0.9286 0.2764 0.071 Uiso 0.50 1 calc PR A 1
H38B H 0.7278 1.0257 0.2675 0.071 Uiso 0.50 1 calc PR A 1
C39A C 0.6975(3) 0.9684(8) 0.3493(7) 0.0567(15) Uani 0.50 1 d PDU A 1
H39A H 0.7166 0.9475 0.3865 0.068 Uiso 0.50 1 calc PR A 1
H39B H 0.6887 1.0252 0.3631 0.068 Uiso 0.50 1 calc PR A 1
O8B O 0.66352(13) 0.9148(3) 0.3436(2) 0.0553(9) Uani 0.50 1 d PDU A 2
C36B C 0.6638(6) 0.8762(11) 0.2740(8) 0.0566(15) Uani 0.50 1 d PDU A 2
H36C H 0.6367 0.8801 0.2511 0.068 Uiso 0.50 1 calc PR A 2
H36D H 0.6714 0.8166 0.2782 0.068 Uiso 0.50 1 calc PR A 2
C37B C 0.6939(5) 0.9211(8) 0.2317(8) 0.0602(16) Uani 0.50 1 d PDU A 2
H37C H 0.6827 0.9352 0.1835 0.072 Uiso 0.50 1 calc PR A 2
H37D H 0.7185 0.8864 0.2249 0.072 Uiso 0.50 1 calc PR A 2
C38B C 0.7042(4) 0.9975(8) 0.2715(7) 0.0592(16) Uani 0.50 1 d PDU A 2
H38C H 0.7339 1.0069 0.2713 0.071 Uiso 0.50 1 calc PR A 2
H38D H 0.6906 1.0464 0.2495 0.071 Uiso 0.50 1 calc PR A 2
C39B C 0.6897(4) 0.9841(7) 0.3448(7) 0.0561(15) Uani 0.50 1 d PDU A 2
H39C H 0.7129 0.9736 0.3777 0.067 Uiso 0.50 1 calc PR A 2
H39D H 0.6749 1.0340 0.3622 0.067 Uiso 0.50 1 calc PR A 2
O9A O 0.8686(3) 0.9981(6) 0.4992(6) 0.0698(16) Uani 0.50 1 d PDU B 1
C40A C 0.8640(5) 0.9497(8) 0.4366(7) 0.0714(17) Uani 0.50 1 d PDU B 1
H40A H 0.8803 0.9731 0.3964 0.086 Uiso 0.50 1 calc PR B 1
H40B H 0.8351 0.9480 0.4215 0.086 Uiso 0.50 1 calc PR B 1
C41A C 0.8783(6) 0.8663(9) 0.4550(9) 0.0732(18) Uani 0.50 1 d PDU B 1
H41A H 0.8611 0.8231 0.4320 0.088 Uiso 0.50 1 calc PR B 1
H41B H 0.9069 0.8582 0.4397 0.088 Uiso 0.50 1 calc PR B 1
C42A C 0.8746(6) 0.8634(10) 0.5336(9) 0.0724(18) Uani 0.50 1 d PDU B 1
H42A H 0.8467 0.8480 0.5486 0.087 Uiso 0.50 1 calc PR B 1
H42B H 0.8941 0.8232 0.5549 0.087 Uiso 0.50 1 calc PR B 1
C43A C 0.8843(5) 0.9479(8) 0.5547(8) 0.0693(18) Uani 0.50 1 d PDU B 1
H43A H 0.8714 0.9618 0.6016 0.083 Uiso 0.50 1 calc PR B 1
H43B H 0.9141 0.9554 0.5591 0.083 Uiso 0.50 1 calc PR B 1
O9B O 0.8967(3) 0.9988(6) 0.4922(5) 0.0688(16) Uani 0.50 1 d PDU C 2
C40B C 0.8859(5) 0.9491(8) 0.4332(7) 0.0705(17) Uani 0.50 1 d PDU C 2
H40C H 0.9108 0.9334 0.4061 0.085 Uiso 0.50 1 calc PR C 2
H40D H 0.8681 0.9811 0.4002 0.085 Uiso 0.50 1 calc PR C 2
C41B C 0.8649(5) 0.8740(9) 0.4569(9) 0.0735(18) Uani 0.50 1 d PDU C 2
H41C H 0.8682 0.8269 0.4227 0.088 Uiso 0.50 1 calc PR C 2
H41D H 0.8357 0.8836 0.4671 0.088 Uiso 0.50 1 calc PR C 2
C42B C 0.8892(5) 0.8643(9) 0.5224(9) 0.0719(18) Uani 0.50 1 d PDU C 2
H42C H 0.8738 0.8315 0.5586 0.086 Uiso 0.50 1 calc PR C 2
H42D H 0.9146 0.8339 0.5110 0.086 Uiso 0.50 1 calc PR C 2
C43B C 0.8990(5) 0.9455(8) 0.5521(7) 0.0687(17) Uani 0.50 1 d PDU C 2
H43C H 0.8792 0.9619 0.5899 0.082 Uiso 0.50 1 calc PR C 2
H43D H 0.9267 0.9459 0.5732 0.082 Uiso 0.50 1 calc PR C 2

loop_
_atom_site_aniso_label
_atom_site_aniso_U_11
_atom_site_aniso_U_22
_atom_site_aniso_U_33
_atom_site_aniso_U_23
_atom_site_aniso_U_13
_atom_site_aniso_U_12
Mo1 0.0370(3) 0.0155(2) 0.0249(3) -0.00186(15) 0.00111(18) 0.00160(15)
Mo2 0.0320(3) 0.0166(2) 0.0258(3) -0.00032(15) 0.00071(18) -0.00144(15)
F1 0.0488(19) 0.068(2) 0.060(2) 0.0187(19) -0.0102(17) 0.0088(17)
F2 0.0411(17) 0.058(2) 0.067(2) -0.0042(18) 0.0064(17) 0.0127(15)
F3 0.0511(19) 0.0437(18) 0.084(2) -0.0081(18) -0.0131(19) -0.0038(15)
F4 0.151(4) 0.036(2) 0.083(3) 0.007(2) -0.035(3) 0.009(2)
F5 0.085(3) 0.048(2) 0.138(4) -0.015(2) -0.005(3) -0.022(2)
F6 0.127(3) 0.0364(19) 0.089(3) -0.019(2) 0.024(3) 0.002(2)
F7 0.058(2) 0.107(3) 0.092(3) 0.024(3) -0.010(2) -0.029(2)
F8 0.063(2) 0.064(2) 0.104(3) -0.009(2) -0.022(2) 0.0151(19)
F9 0.059(2) 0.102(3) 0.075(3) -0.030(2) -0.024(2) -0.003(2)
O1 0.0341(18) 0.0222(16) 0.030(2) 0.0011(14) 0.0052(16) 0.0041(13)
O2 0.0340(18) 0.0249(16) 0.0263(19) 0.0027(14) -0.0012(15) 0.0034(14)
O3 0.054(2) 0.0135(15) 0.041(2) -0.0083(15) -0.0009(18) 0.0008(14)
O4 0.050(2) 0.0157(16) 0.040(2) 0.0035(15) -0.0023(17) -0.0031(14)
O5 0.041(2) 0.0254(17) 0.028(2) -0.0039(14) -0.0068(17) -0.0023(14)
O6 0.0310(18) 0.0293(17) 0.035(2) -0.0026(15) 0.0028(16) -0.0039(13)
N1 0.037(2) 0.0121(17) 0.031(2) 0.0017(16) 0.0041(18) 0.0031(15)
N2 0.032(2) 0.0151(18) 0.031(2) -0.0044(16) 0.0036(18) 0.0015(15)
C1 0.028(2) 0.020(2) 0.034(3) 0.000(2) -0.001(2) 0.0008(17)
C2 0.052(3) 0.013(2) 0.035(3) 0.0037(19) 0.010(2) 0.001(2)
C3 0.064(4) 0.024(2) 0.030(3) 0.002(2) -0.003(3) 0.003(2)
C4 0.092(5) 0.039(3) 0.035(3) 0.009(3) -0.001(3) 0.012(3)
C5 0.096(6) 0.034(3) 0.050(4) 0.015(3) 0.018(4) 0.002(3)
C6 0.076(5) 0.036(3) 0.061(4) 0.013(3) 0.026(4) -0.004(3)
C7 0.050(3) 0.024(2) 0.038(3) 0.000(2) 0.013(3) 0.001(2)
C8 0.058(4) 0.032(3) 0.047(4) 0.008(3) -0.014(3) 0.002(3)
C9 0.096(6) 0.062(4) 0.064(5) -0.007(4) -0.028(4) -0.002(4)
C10 0.059(4) 0.051(4) 0.076(5) 0.001(4) -0.002(4) 0.011(3)
C11 0.044(3) 0.032(3) 0.057(4) 0.006(3) 0.013(3) -0.004(2)
C12 0.064(5) 0.050(4) 0.091(6) 0.000(4) -0.014(4) -0.018(3)
C13 0.056(4) 0.060(4) 0.089(6) 0.012(4) 0.027(4) 0.008(3)
C14 0.038(3) 0.018(2) 0.031(3) -0.0048(19) 0.003(2) -0.0012(18)
C15 0.041(3) 0.025(2) 0.040(3) -0.002(2) 0.008(2) 0.004(2)
C16 0.054(4) 0.046(3) 0.046(4) -0.005(3) 0.017(3) 0.014(3)
C17 0.067(4) 0.049(3) 0.036(3) -0.020(3) 0.011(3) 0.006(3)
C18 0.061(4) 0.049(3) 0.043(4) -0.019(3) -0.009(3) -0.003(3)
C19 0.045(3) 0.028(3) 0.041(3) -0.012(2) 0.002(3) -0.001(2)
C20 0.037(3) 0.047(3) 0.037(3) -0.003(3) 0.006(2) 0.010(2)
C21 0.087(6) 0.068(5) 0.069(5) 0.000(4) -0.010(4) 0.038(4)
C22 0.046(4) 0.093(6) 0.066(5) 0.003(4) 0.007(4) -0.010(4)
C23 0.039(3) 0.046(3) 0.045(3) -0.019(3) -0.006(3) -0.001(2)
C24 0.052(4) 0.069(5) 0.086(6) -0.030(4) -0.001(4) -0.017(3)
C25 0.059(4) 0.070(4) 0.054(4) -0.014(4) -0.013(3) 0.017(3)
C26 0.035(3) 0.018(2) 0.038(3) 0.000(2) 0.002(2) 0.0039(18)
C27 0.042(3) 0.039(3) 0.047(4) 0.004(3) 0.001(3) 0.005(2)
C28 0.044(3) 0.023(3) 0.039(3) 0.000(2) -0.006(3) -0.003(2)
C29 0.057(4) 0.023(3) 0.053(4) -0.001(3) -0.009(3) -0.001(2)
C30 0.040(3) 0.022(2) 0.038(3) -0.006(2) -0.002(3) -0.004(2)
C31 0.045(3) 0.039(3) 0.059(4) -0.002(3) -0.010(3) -0.005(2)
O7A 0.0759(18) 0.0635(17) 0.0575(17) 0.0001(15) 0.0077(16) 0.0109(15)
C32A 0.078(3) 0.072(2) 0.067(2) 0.000(2) 0.012(2) 0.012(2)
C33A 0.078(3) 0.074(3) 0.069(2) -0.007(2) 0.007(2) 0.007(2)
C34A 0.079(3) 0.073(3) 0.063(2) -0.005(2) 0.004(3) 0.004(3)
C35A 0.078(3) 0.066(3) 0.059(3) 0.000(2) 0.005(3) 0.006(2)
O7B 0.0759(18) 0.0635(17) 0.0575(17) 0.0001(15) 0.0077(16) 0.0109(15)
C32B 0.078(3) 0.069(2) 0.068(2) 0.000(2) 0.011(2) 0.010(2)
C33B 0.079(3) 0.077(3) 0.070(3) -0.008(2) 0.010(3) 0.011(2)
C34B 0.078(3) 0.075(3) 0.064(2) -0.006(2) 0.004(3) 0.005(3)
C35B 0.075(3) 0.068(3) 0.060(2) -0.001(2) 0.004(2) 0.007(2)
O8A 0.0618(16) 0.0546(16) 0.0494(15) -0.0005(14) 0.0049(14) -0.0166(14)
C36A 0.063(2) 0.056(3) 0.051(2) -0.001(2) 0.003(2) -0.009(2)
C37A 0.063(3) 0.061(3) 0.054(2) 0.003(2) 0.003(2) -0.006(2)
C38A 0.061(3) 0.062(3) 0.056(2) 0.003(2) 0.005(2) -0.009(2)
C39A 0.060(3) 0.056(3) 0.054(2) 0.002(2) 0.005(2) -0.014(2)
O8B 0.0618(16) 0.0546(16) 0.0494(15) -0.0005(14) 0.0049(14) -0.0166(14)
C36B 0.063(3) 0.056(3) 0.051(2) -0.001(2) 0.003(2) -0.009(2)
C37B 0.063(3) 0.062(3) 0.055(2) 0.000(2) 0.005(2) -0.007(2)
C38B 0.062(3) 0.059(3) 0.056(2) 0.005(2) 0.005(2) -0.010(2)
C39B 0.060(3) 0.054(2) 0.054(2) 0.001(2) 0.006(2) -0.013(2)
O9A 0.080(3) 0.058(2) 0.072(2) -0.001(2) 0.000(2) 0.002(2)
C40A 0.079(3) 0.062(3) 0.074(3) -0.003(2) 0.001(3) 0.000(2)
C41A 0.079(3) 0.063(3) 0.077(3) -0.004(2) 0.001(3) 0.000(2)
C42A 0.078(3) 0.062(2) 0.077(3) 0.000(2) 0.002(3) -0.002(3)
C43A 0.077(3) 0.059(3) 0.072(3) 0.000(2) 0.001(2) 0.001(3)
O9B 0.077(3) 0.057(2) 0.072(2) 0.001(2) -0.001(2) -0.003(2)
C40B 0.077(3) 0.061(3) 0.073(3) -0.002(2) 0.001(3) -0.001(2)
C41B 0.078(3) 0.064(3) 0.078(3) -0.003(2) 0.000(2) -0.003(2)
C42B 0.077(3) 0.061(2) 0.077(3) -0.001(2) 0.002(2) 0.000(3)
C43B 0.075(3) 0.058(3) 0.072(3) 0.000(2) 0.001(2) 0.000(3)

loop_
_atom_type_symbol
_atom_type_description
_atom_type_scat_dispersion_real
_atom_type_scat_dispersion_imag
_atom_type_scat_source
C C 0.0033 0.0016 'International Tables Vol C Tables 4.2.6.8 and 6.1.1.4'
H H 0.0000 0.0000 'International Tables Vol C Tables 4.2.6.8 and 6.1.1.4'
F F 0.0171 0.0103 'International Tables Vol C Tables 4.2.6.8 and 6.1.1.4'
Mo Mo -1.6832 0.6857 'International Tables Vol C Tables 4.2.6.8 and 6.1.1.4'
N N 0.0061 0.0033 'International Tables Vol C Tables 4.2.6.8 and 6.1.1.4'
O O 0.0106 0.0060 'International Tables Vol C Tables 4.2.6.8 and 6.1.1.4'

loop_
_geom_angle_atom_site_label_1
_geom_angle_atom_site_label_2
_geom_angle_atom_site_label_3
_geom_angle
N1 Mo1 Mo2 92.23(11)
N1 Mo1 O5 92.57(14)
Mo2 Mo1 O5 92.24(10)
N1 Mo1 O1 93.23(14)
Mo2 Mo1 O1 91.00(10)
O5 Mo1 O1 173.24(12)
N1 Mo1 O3 176.38(15)
Mo2 Mo1 O3 91.12(10)
O5 Mo1 O3 85.93(13)
O1 Mo1 O3 88.07(13)
N1 Mo1 O7A 98.61(15)
Mo2 Mo1 O7A 167.17(10)
O5 Mo1 O7A 94.10(16)
O1 Mo1 O7A 81.60(15)
O3 Mo1 O7A 78.23(14)
N2 Mo2 Mo1 92.51(11)
N2 Mo2 O2 93.47(13)
Mo1 Mo2 O2 91.95(9)
N2 Mo2 O6 92.49(13)
Mo1 Mo2 O6 90.53(11)
O2 Mo2 O6 173.44(13)
N2 Mo2 O4 175.64(15)
Mo1 Mo2 O4 91.71(10)
O2 Mo2 O4 87.48(13)
O6 Mo2 O4 86.37(13)
N2 Mo2 O8A 97.46(14)
Mo1 Mo2 O8A 166.08(9)
O2 Mo2 O8A 97.10(14)
O6 Mo2 O8A 79.40(14)
O4 Mo2 O8A 78.20(14)
C26 O1 Mo1 115.3(3)
C26 O2 Mo2 115.0(3)
C28 O3 Mo1 115.3(3)
C28 O4 Mo2 114.9(3)
C30 O5 Mo1 115.0(3)
C30 O6 Mo2 116.7(3)
C1 N1 C2 116.6(4)
C1 N1 Mo1 117.7(3)
C2 N1 Mo1 125.7(3)
C1 N2 C14 117.9(4)
C1 N2 Mo2 117.3(3)
C14 N2 Mo2 124.7(3)
N1 C1 N2 120.2(4)
N1 C1 H1 119.9
N2 C1 H1 119.9
C7 C2 C3 121.5(5)
C7 C2 N1 119.3(5)
C3 C2 N1 119.1(5)
C4 C3 C2 117.3(6)
C4 C3 C8 119.6(6)
C2 C3 C8 123.0(5)
C5 C4 C3 122.3(6)
C5 C4 H4 118.9
C3 C4 H4 118.9
C4 C5 C6 119.8(6)
C4 C5 H5 120.1
C6 C5 H5 120.1
C5 C6 C7 121.1(6)
C5 C6 H6 119.4
C7 C6 H6 119.4
C6 C7 C2 118.0(6)
C6 C7 C11 118.9(6)
C2 C7 C11 123.0(5)
C3 C8 C9 112.8(6)
C3 C8 C10 109.8(5)
C9 C8 C10 111.1(5)
C3 C8 H8 107.6
C9 C8 H8 107.6
C10 C8 H8 107.6
C8 C9 H9A 109.5
C8 C9 H9B 109.5
H9A C9 H9B 109.5
C8 C9 H9C 109.5
H9A C9 H9C 109.5
H9B C9 H9C 109.5
C8 C10 H10A 109.5
C8 C10 H10B 109.5
H10A C10 H10B 109.5
C8 C10 H10C 109.5
H10A C10 H10C 109.5
H10B C10 H10C 109.5
C7 C11 C13 112.6(6)
C7 C11 C12 111.0(5)
C13 C11 C12 111.0(6)
C7 C11 H11 107.3
C13 C11 H11 107.3
C12 C11 H11 107.3
C11 C12 H12A 109.5
C11 C12 H12B 109.5
H12A C12 H12B 109.5
C11 C12 H12C 109.5
H12A C12 H12C 109.5
H12B C12 H12C 109.5
C11 C13 H13A 109.5
C11 C13 H13B 109.5
H13A C13 H13B 109.5
C11 C13 H13C 109.5
H13A C13 H13C 109.5
H13B C13 H13C 109.5
C19 C14 C15 121.7(5)
C19 C14 N2 119.5(4)
C15 C14 N2 118.7(4)
C16 C15 C14 116.8(5)
C16 C15 C20 119.7(5)
C14 C15 C20 123.5(5)
C17 C16 C15 122.8(6)
C17 C16 H16 118.6
C15 C16 H16 118.6
C16 C17 C18 119.2(6)
C16 C17 H17 120.4
C18 C17 H17 120.4
C17 C18 C19 121.3(6)
C17 C18 H18 119.4
C19 C18 H18 119.4
C14 C19 C18 118.1(5)
C14 C19 C23 123.0(5)
C18 C19 C23 118.9(5)
C15 C20 C21 110.9(5)
C15 C20 C22 112.0(5)
C21 C20 C22 111.0(6)
C15 C20 H20 107.6
C21 C20 H20 107.6
C22 C20 H20 107.6
C20 C21 H21A 109.5
C20 C21 H21B 109.5
H21A C21 H21B 109.5
C20 C21 H21C 109.5
H21A C21 H21C 109.5
H21B C21 H21C 109.5
C20 C22 H22A 109.5
C20 C22 H22B 109.5
H22A C22 H22B 109.5
C20 C22 H22C 109.5
H22A C22 H22C 109.5
H22B C22 H22C 109.5
C19 C23 C25 112.1(5)
C19 C23 C24 111.4(5)
C25 C23 C24 111.3(6)
C19 C23 H23 107.3
C25 C23 H23 107.3
C24 C23 H23 107.3
C23 C24 H24A 109.5
C23 C24 H24B 109.5
H24A C24 H24B 109.5
C23 C24 H24C 109.5
H24A C24 H24C 109.5
H24B C24 H24C 109.5
C23 C25 H25A 109.5
C23 C25 H25B 109.5
H25A C25 H25B 109.5
C23 C25 H25C 109.5
H25A C25 H25C 109.5
H25B C25 H25C 109.5
O1 C26 O2 126.8(5)
O1 C26 C27 116.6(5)
O2 C26 C27 116.4(5)
F1 C27 F3 107.8(5)
F1 C27 F2 107.8(4)
F3 C27 F2 107.5(5)
F1 C27 C26 112.3(5)
F3 C27 C26 109.4(4)
F2 C27 C26 111.9(5)
O3 C28 O4 126.9(5)
O3 C28 C29 116.8(5)
O4 C28 C29 116.3(5)
F4 C29 F5 108.6(5)
F4 C29 F6 106.1(5)
F5 C29 F6 105.9(5)
F4 C29 C28 112.4(5)
F5 C29 C28 110.4(5)
F6 C29 C28 113.1(5)
O6 C30 O5 125.5(5)
O6 C30 C31 117.0(5)
O5 C30 C31 117.4(5)
F9 C31 F7 108.7(5)
F9 C31 F8 106.6(6)
F7 C31 F8 105.1(6)
F9 C31 C30 113.2(6)
F7 C31 C30 112.8(5)
F8 C31 C30 109.9(5)
C35A O7A C32A 102.6(8)
C35A O7A Mo1 128.8(6)
C32A O7A Mo1 128.0(6)
O7A C32A C33A 99.9(9)
O7A C32A H32A 111.8
C33A C32A H32A 111.8
O7A C32A H32B 111.8
C33A C32A H32B 111.8
H32A C32A H32B 109.5
C34A C33A C32A 106.8(12)
C34A C33A H33A 110.4
C32A C33A H33A 110.4
C34A C33A H33B 110.4
C32A C33A H33B 110.4
H33A C33A H33B 108.6
C35A C34A C33A 102.2(12)
C35A C34A H34A 111.3
C33A C34A H34A 111.3
C35A C34A H34B 111.3
C33A C34A H34B 111.3
H34A C34A H34B 109.2
O7A C35A C34A 106.1(10)
O7A C35A H35A 110.5
C34A C35A H35A 110.5
O7A C35A H35B 110.5
C34A C35A H35B 110.5
H35A C35A H35B 108.7
C33B C32B H32C 109.9
C33B C32B H32D 109.9
H32C C32B H32D 108.3
C34B C33B C32B 101.4(9)
C34B C33B H33C 111.5
C32B C33B H33C 111.5
C34B C33B H33D 111.5
C32B C33B H33D 111.5
H33C C33B H33D 109.3
C33B C34B C35B 105.5(10)
C33B C34B H34C 110.6
C35B C34B H34C 110.6
C33B C34B H34D 110.6
C35B C34B H34D 110.6
H34C C34B H34D 108.8
C34B C35B H35C 109.6
C34B C35B H35D 109.6
H35C C35B H35D 108.1
C36A O8A C39A 108.8(9)
C36A O8A Mo2 135.2(7)
C39A O8A Mo2 115.3(6)
O8A C36A C37A 105.5(11)
O8A C36A H36A 110.6
C37A C36A H36A 110.6
O8A C36A H36B 110.6
C37A C36A H36B 110.6
H36A C36A H36B 108.8
C36A C37A C38A 103.3(12)
C36A C37A H37A 111.1
C38A C37A H37A 111.1
C36A C37A H37B 111.1
C38A C37A H37B 111.1
H37A C37A H37B 109.1
C39A C38A C37A 103.3(11)
C39A C38A H38A 111.1
C37A C38A H38A 111.1
C39A C38A H38B 111.1
C37A C38A H38B 111.1
H38A C38A H38B 109.1
O8A C39A C38A 106.9(9)
O8A C39A H39A 110.3
C38A C39A H39A 110.3
O8A C39A H39B 110.3
C38A C39A H39B 110.3
H39A C39A H39B 108.6
C37B C36B H36C 110.6
C37B C36B H36D 110.5
H36C C36B H36D 108.7
C36B C37B C38B 107.5(12)
C36B C37B H37C 110.2
C38B C37B H37C 110.2
C36B C37B H37D 110.2
C38B C37B H37D 110.2
H37C C37B H37D 108.5
C39B C38B C37B 105.6(11)
C39B C38B H38C 110.6
C37B C38B H38C 110.6
C39B C38B H38D 110.6
C37B C38B H38D 110.6
H38C C38B H38D 108.8
C38B C39B H39C 110.2
C38B C39B H39D 110.2
H39C C39B H39D 108.5
C43A O9A C40A 108.9(11)
O9A C40A C41A 106.3(12)
O9A C40A H40A 110.5
C41A C40A H40A 110.5
O9A C40A H40B 110.5
C41A C40A H40B 110.5
H40A C40A H40B 108.7
C42A C41A C40A 103.7(13)
C42A C41A H41A 111.0
C40A C41A H41A 111.0
C42A C41A H41B 111.0
C40A C41A H41B 111.0
H41A C41A H41B 109.0
C43A C42A C41A 102.6(14)
C43A C42A H42A 111.2
C41A C42A H42A 111.2
C43A C42A H42B 111.2
C41A C42A H42B 111.2
H42A C42A H42B 109.2
O9A C43A C42A 105.2(13)
O9A C43A H43A 110.7
C42A C43A H43A 110.7
O9A C43A H43B 110.7
C42A C43A H43B 110.7
H43A C43A H43B 108.8
C40B O9B C43B 106.4(11)
O9B C40B C41B 111.0(12)
O9B C40B H40C 109.4
C41B C40B H40C 109.4
O9B C40B H40D 109.4
C41B C40B H40D 109.4
H40C C40B H40D 108.0
C40B C41B C42B 94.4(13)
C40B C41B H41C 112.8
C42B C41B H41C 112.8
C40B C41B H41D 112.8
C42B C41B H41D 112.8
H41C C41B H41D 110.3
C43B C42B C41B 109.9(13)
C43B C42B H42C 109.7
C41B C42B H42C 109.7
C43B C42B H42D 109.7
C41B C42B H42D 109.7
H42C C42B H42D 108.2
O9B C43B C42B 103.7(12)
O9B C43B H43C 111.0
C42B C43B H43C 111.0
O9B C43B H43D 111.0
C42B C43B H43D 111.0
H43C C43B H43D 109.0

loop_
_geom_bond_atom_site_label_1
_geom_bond_atom_site_label_2
_geom_bond_distance
Mo1 N1 2.108(4)
Mo1 Mo2 2.1147(7)
Mo1 O5 2.121(3)
Mo1 O1 2.133(4)
Mo1 O3 2.172(3)
Mo1 O7A 2.536(5)
Mo2 N2 2.107(4)
Mo2 O2 2.118(3)
Mo2 O6 2.126(3)
Mo2 O4 2.165(3)
Mo2 O8A 2.597(4)
F1 C27 1.308(6)
F2 C27 1.329(6)
F3 C27 1.329(6)
F4 C29 1.292(7)
F5 C29 1.292(7)
F6 C29 1.311(7)
F7 C31 1.314(8)
F8 C31 1.325(7)
F9 C31 1.299(8)
O1 C26 1.240(6)
O2 C26 1.247(6)
O3 C28 1.240(6)
O4 C28 1.244(6)
O5 C30 1.253(7)
O6 C30 1.240(7)
N1 C1 1.317(6)
N1 C2 1.441(6)
N2 C1 1.323(6)
N2 C14 1.439(6)
C1 H1 0.9500
C2 C7 1.391(8)
C2 C3 1.403(8)
C3 C4 1.386(8)
C3 C8 1.514(9)
C4 C5 1.354(9)
C4 H4 0.9500
C5 C6 1.376(10)
C5 H5 0.9500
C6 C7 1.388(8)
C6 H6 0.9500
C7 C11 1.498(8)
C8 C9 1.516(9)
C8 C10 1.526(8)
C8 H8 1.0000
C9 H9A 0.9800
C9 H9B 0.9800
C9 H9C 0.9800
C10 H10A 0.9800
C10 H10B 0.9800
C10 H10C 0.9800
C11 C13 1.516(8)
C11 C12 1.549(9)
C11 H11 1.0000
C12 H12A 0.9800
C12 H12B 0.9800
C12 H12C 0.9800
C13 H13A 0.9800
C13 H13B 0.9800
C13 H13C 0.9800
C14 C19 1.389(7)
C14 C15 1.403(7)
C15 C16 1.392(8)
C15 C20 1.501(8)
C16 C17 1.353(9)
C16 H16 0.9500
C17 C18 1.383(9)
C17 H17 0.9500
C18 C19 1.389(8)
C18 H18 0.9500
C19 C23 1.509(7)
C20 C21 1.528(9)
C20 C22 1.530(8)
C20 H20 1.0000
C21 H21A 0.9800
C21 H21B 0.9800
C21 H21C 0.9800
C22 H22A 0.9800
C22 H22B 0.9800
C22 H22C 0.9800
C23 C25 1.512(9)
C23 C24 1.531(8)
C23 H23 1.0000
C24 H24A 0.9800
C24 H24B 0.9800
C24 H24C 0.9800
C25 H25A 0.9800
C25 H25B 0.9800
C25 H25C 0.9800
C26 C27 1.537(8)
C28 C29 1.514(7)
C30 C31 1.510(8)
O7A C35A 1.401(5)
O7A C32A 1.412(5)
C32A C33A 1.469(5)
C32A H32A 0.9900
C32A H32B 0.9900
C33A C34A 1.453(5)
C33A H33A 0.9900
C33A H33B 0.9900
C34A C35A 1.452(5)
C34A H34A 0.9900
C34A H34B 0.9900
C35A H35A 0.9900
C35A H35B 0.9900
C32B C33B 1.456(5)
C32B H32C 0.9900
C32B H32D 0.9900
C33B C34B 1.448(5)
C33B H33C 0.9900
C33B H33D 0.9900
C34B C35B 1.458(5)
C34B H34C 0.9900
C34B H34D 0.9900
C35B H35C 0.9900
C35B H35D 0.9900
O8A C36A 1.402(5)
O8A C39A 1.413(5)
C36A C37A 1.456(5)
C36A H36A 0.9900
C36A H36B 0.9900
C37A C38A 1.464(5)
C37A H37A 0.9900
C37A H37B 0.9900
C38A C39A 1.451(5)
C38A H38A 0.9900
C38A H38B 0.9900
C39A H39A 0.9900
C39A H39B 0.9900
C36B C37B 1.451(5)
C36B H36C 0.9900
C36B H36D 0.9900
C37B C38B 1.469(5)
C37B H37C 0.9900
C37B H37D 0.9900
C38B C39B 1.450(5)
C38B H38C 0.9900
C38B H38D 0.9900
C39B H39C 0.9900
C39B H39D 0.9900
O9A C43A 1.402(5)
O9A C40A 1.403(5)
C40A C41A 1.458(5)
C40A H40A 0.9900
C40A H40B 0.9900
C41A C42A 1.458(5)
C41A H41A 0.9900
C41A H41B 0.9900
C42A C43A 1.446(5)
C42A H42A 0.9900
C42A H42B 0.9900
C43A H43A 0.9900
C43A H43B 0.9900
O9B C40B 1.396(5)
O9B C43B 1.401(5)
C40B C41B 1.457(5)
C40B H40C 0.9900
C40B H40D 0.9900
C41B C42B 1.459(5)
C41B H41C 0.9900
C41B H41D 0.9900
C42B C43B 1.450(5)
C42B H42C 0.9900
C42B H42D 0.9900
C43B H43C 0.9900
C43B H43D 0.9900

loop_
_geom_torsion_atom_site_label_1
_geom_torsion_atom_site_label_2
_geom_torsion_atom_site_label_3
_geom_torsion_atom_site_label_4
_geom_torsion
N1 Mo1 Mo2 N2 0.32(15)
O5 Mo1 Mo2 N2 92.99(13)
O1 Mo1 Mo2 N2 -92.95(13)
O3 Mo1 Mo2 N2 178.96(14)
O7A Mo1 Mo2 N2 -147.4(6)
N1 Mo1 Mo2 O2 93.88(14)
O5 Mo1 Mo2 O2 -173.45(12)
O1 Mo1 Mo2 O2 0.61(12)
O3 Mo1 Mo2 O2 -87.48(13)
O7A Mo1 Mo2 O2 -53.9(6)
N1 Mo1 Mo2 O6 -92.20(14)
O5 Mo1 Mo2 O6 0.47(12)
O1 Mo1 Mo2 O6 174.53(12)
O3 Mo1 Mo2 O6 86.44(13)
O7A Mo1 Mo2 O6 120.1(6)
N1 Mo1 Mo2 O4 -178.58(14)
O5 Mo1 Mo2 O4 -85.92(13)
O1 Mo1 Mo2 O4 88.15(12)
O3 Mo1 Mo2 O4 0.06(13)
O7A Mo1 Mo2 O4 33.7(6)
N1 Mo1 Mo2 O8A -135.5(5)
O5 Mo1 Mo2 O8A -42.8(5)
O1 Mo1 Mo2 O8A 131.2(5)
O3 Mo1 Mo2 O8A 43.1(5)
O7A Mo1 Mo2 O8A 76.8(7)
N1 Mo1 O1 C26 -93.3(3)
Mo2 Mo1 O1 C26 -1.0(3)
O3 Mo1 O1 C26 90.1(3)
O7A Mo1 O1 C26 168.4(3)
N2 Mo2 O2 C26 92.2(3)
Mo1 Mo2 O2 C26 -0.4(3)
O4 Mo2 O2 C26 -92.0(3)
O8A Mo2 O2 C26 -169.8(3)
Mo2 Mo1 O3 C28 -1.2(4)
O5 Mo1 O3 C28 90.9(4)
O1 Mo1 O3 C28 -92.2(4)
O7A Mo1 O3 C28 -174.0(4)
Mo1 Mo2 O4 C28 1.1(4)
O2 Mo2 O4 C28 93.0(4)
O6 Mo2 O4 C28 -89.3(4)
O8A Mo2 O4 C28 -169.3(4)
N1 Mo1 O5 C30 92.2(3)
Mo2 Mo1 O5 C30 -0.1(3)
O3 Mo1 O5 C30 -91.1(3)
O7A Mo1 O5 C30 -169.0(3)
N2 Mo2 O6 C30 -93.5(3)
Mo1 Mo2 O6 C30 -1.0(3)
O4 Mo2 O6 C30 90.7(3)
O8A Mo2 O6 C30 169.3(3)
Mo2 Mo1 N1 C1 0.1(3)
O5 Mo1 N1 C1 -92.3(3)
O1 Mo1 N1 C1 91.2(3)
O7A Mo1 N1 C1 173.2(3)
Mo2 Mo1 N1 C2 -179.1(4)
O5 Mo1 N1 C2 88.6(4)
O1 Mo1 N1 C2 -87.9(4)
O7A Mo1 N1 C2 -6.0(4)
Mo1 Mo2 N2 C1 -0.8(3)
O2 Mo2 N2 C1 -92.9(3)
O6 Mo2 N2 C1 89.8(3)
O8A Mo2 N2 C1 169.4(3)
Mo1 Mo2 N2 C14 -179.5(3)
O2 Mo2 N2 C14 88.4(4)
O6 Mo2 N2 C14 -88.9(4)
O8A Mo2 N2 C14 -9.2(4)
C2 N1 C1 N2 178.5(4)
Mo1 N1 C1 N2 -0.7(6)
C14 N2 C1 N1 179.8(4)
Mo2 N2 C1 N1 1.1(6)
C1 N1 C2 C7 -89.0(6)
Mo1 N1 C2 C7 90.2(5)
C1 N1 C2 C3 92.1(6)
Mo1 N1 C2 C3 -88.7(5)
C7 C2 C3 C4 -0.8(8)
N1 C2 C3 C4 178.0(5)
C7 C2 C3 C8 175.7(5)
N1 C2 C3 C8 -5.4(8)
C2 C3 C4 C5 0.6(9)
C8 C3 C4 C5 -176.1(6)
C3 C4 C5 C6 0.3(10)
C4 C5 C6 C7 -1.0(10)
C5 C6 C7 C2 0.8(9)
C5 C6 C7 C11 179.0(6)
C3 C2 C7 C6 0.2(8)
N1 C2 C7 C6 -178.7(5)
C3 C2 C7 C11 -177.9(5)
N1 C2 C7 C11 3.2(8)
C4 C3 C8 C9 -60.1(7)
C2 C3 C8 C9 123.4(6)
C4 C3 C8 C10 64.4(7)
C2 C3 C8 C10 -112.1(6)
C6 C7 C11 C13 59.7(7)
C2 C7 C11 C13 -122.2(6)
C6 C7 C11 C12 -65.6(7)
C2 C7 C11 C12 112.5(6)
C1 N2 C14 C19 92.8(6)
Mo2 N2 C14 C19 -88.6(5)
C1 N2 C14 C15 -87.7(5)
Mo2 N2 C14 C15 91.0(5)
C19 C14 C15 C16 2.6(8)
N2 C14 C15 C16 -177.0(5)
C19 C14 C15 C20 -175.1(5)
N2 C14 C15 C20 5.4(7)
C14 C15 C16 C17 -1.4(9)
C20 C15 C16 C17 176.4(6)
C15 C16 C17 C18 -0.1(10)
C16 C17 C18 C19 0.4(10)
C15 C14 C19 C18 -2.3(8)
N2 C14 C19 C18 177.2(5)
C15 C14 C19 C23 179.1(5)
N2 C14 C19 C23 -1.4(8)
C17 C18 C19 C14 0.8(9)
C17 C18 C19 C23 179.5(6)
C16 C15 C20 C21 -67.4(7)
C14 C15 C20 C21 110.2(6)
C16 C15 C20 C22 57.2(7)
C14 C15 C20 C22 -125.2(6)
C14 C19 C23 C25 115.3(6)
C18 C19 C23 C25 -63.3(7)
C14 C19 C23 C24 -119.3(6)
C18 C19 C23 C24 62.1(8)
Mo1 O1 C26 O2 1.0(6)
Mo1 O1 C26 C27 176.2(3)
Mo2 O2 C26 O1 -0.4(6)
Mo2 O2 C26 C27 -175.6(3)
O1 C26 C27 F1 154.7(4)
O2 C26 C27 F1 -29.7(6)
O1 C26 C27 F3 -85.7(6)
O2 C26 C27 F3 90.0(5)
O1 C26 C27 F2 33.3(6)
O2 C26 C27 F2 -151.1(4)
Mo1 O3 C28 O4 2.6(7)
Mo1 O3 C28 C29 -176.4(4)
Mo2 O4 C28 O3 -2.6(7)
Mo2 O4 C28 C29 176.4(3)
O3 C28 C29 F4 -136.2(6)
O4 C28 C29 F4 44.7(7)
O3 C28 C29 F5 102.4(6)
O4 C28 C29 F5 -76.7(7)
O3 C28 C29 F6 -16.0(7)
O4 C28 C29 F6 164.9(5)
Mo2 O6 C30 O5 1.2(6)
Mo2 O6 C30 C31 -180.0(3)
Mo1 O5 C30 O6 -0.7(6)
Mo1 O5 C30 C31 -179.5(3)
O6 C30 C31 F9 153.5(5)
O5 C30 C31 F9 -27.6(7)
O6 C30 C31 F7 29.5(7)
O5 C30 C31 F7 -151.6(5)
O6 C30 C31 F8 -87.5(6)
O5 C30 C31 F8 91.5(6)
N1 Mo1 O7A C35A 28.6(9)
Mo2 Mo1 O7A C35A 176.0(9)
O5 Mo1 O7A C35A -64.6(9)
O1 Mo1 O7A C35A 120.7(9)
O3 Mo1 O7A C35A -149.6(9)
N1 Mo1 O7A C32A -140.8(10)
Mo2 Mo1 O7A C32A 6.6(13)
O5 Mo1 O7A C32A 126.0(10)
O1 Mo1 O7A C32A -48.7(10)
O3 Mo1 O7A C32A 41.0(10)
C35A O7A C32A C33A 46.5(13)
Mo1 O7A C32A C33A -142.0(8)
O7A C32A C33A C34A -34.0(17)
C32A C33A C34A C35A 9(2)
C32A O7A C35A C34A -43.2(15)
Mo1 O7A C35A C34A 145.3(11)
C33A C34A C35A O7A 20.5(19)
C32B C33B C34B C35B -22(2)
N2 Mo2 O8A C36A 40.9(14)
Mo1 Mo2 O8A C36A 176.3(13)
O2 Mo2 O8A C36A -53.6(14)
O6 Mo2 O8A C36A 132.1(14)
O4 Mo2 O8A C36A -139.5(14)
N2 Mo2 O8A C39A -128.5(8)
Mo1 Mo2 O8A C39A 6.9(10)
O2 Mo2 O8A C39A 137.0(8)
O6 Mo2 O8A C39A -37.4(8)
O4 Mo2 O8A C39A 51.1(8)
C39A O8A C36A C37A -17.5(17)
Mo2 O8A C36A C37A 172.6(7)
O8A C36A C37A C38A 32.1(18)
C36A C37A C38A C39A -34.1(16)
C36A O8A C39A C38A -4.4(16)
Mo2 O8A C39A C38A 167.8(9)
C37A C38A C39A O8A 24.2(16)
C36B C37B C38B C39B 16.6(18)
C43A O9A C40A C41A -0.9(19)
O9A C40A C41A C42A 22(2)
C40A C41A C42A C43A -34.8(19)
C40A O9A C43A C42A -21.4(17)
C41A C42A C43A O9A 34.8(18)
C43B O9B C40B C41B 24.2(19)
O9B C40B C41B C42B -36.0(18)
C40B C41B C42B C43B 35.7(18)
C40B O9B C43B C42B 0.2(17)
C41B C42B C43B O9B -24.4(19)
